data_7053629
loop_
_publ_author_name
'Aijaz, Arshad'
'Lama, Prem'
'Sa\~nudo, E. Carolina'
'Mishra, Rupali'
'Bharadwaj, Parimal K.'

_publ_section_title
;
 Coordination polymers of various architectures built with mixed
 imidazole/benzimidazole and carboxylate donor ligands and different metal
 ions: syntheses, structural features and magnetic properties
;
_journal_issue 11
_journal_name_full 'New Journal of Chemistry'
_journal_page_first 2502
_journal_paper_doi 10.1039/c0nj00302f
_journal_volume 34
_journal_year 2010
_chemical_formula_moiety 'C64 H56 Cd3 N12 O15'
_chemical_formula_sum 'C64 H56 Cd3 N12 O15'
_chemical_formula_weight 1570.44
_chemical_name_systematic
;
?
;
_space_group_IT_number 14
_symmetry_cell_setting monoclinic
_symmetry_space_group_name_Hall '-P 2ybc'
_symmetry_space_group_name_H-M 'P 1 21/c 1'
_atom_sites_solution_hydrogens geom
_atom_sites_solution_primary direct
_atom_sites_solution_secondary difmap
_audit_creation_method SHELXL-97
_cell_angle_alpha 90.000
_cell_angle_beta 99.625(3)
_cell_angle_gamma 90.000
_cell_formula_units_Z 4
_cell_length_a 11.063(4)
_cell_length_b 18.938(5)
_cell_length_c 29.918(2)
_cell_measurement_reflns_used 999
_cell_measurement_temperature 100(2)
_cell_measurement_theta_max 25.50
_cell_measurement_theta_min 2.13
_cell_volume 6180(3)
_computing_cell_refinement 'SAINT 6.45 ( Bruker, 2003)'
_computing_data_collection 'SMART 5.628 (Bruker, 2003)'
_computing_data_reduction 'SAINT 6.45 ( Bruker, 2003)'
_computing_molecular_graphics 'DIAMOND 2.1e'
_computing_structure_refinement 'SHELXL-97 (Sheldrick, 1997)'
_computing_structure_solution SIR-97
_diffrn_ambient_temperature 100(2)
_diffrn_measured_fraction_theta_full 0.991
_diffrn_measured_fraction_theta_max 0.991
_diffrn_measurement_device_type 'BRUKER SMART APEX'
_diffrn_measurement_method /w-scans
_diffrn_radiation_monochromator graphite
_diffrn_radiation_source 'fine-focus sealed tube'
_diffrn_radiation_type MoK\a
_diffrn_radiation_wavelength 0.71073
_diffrn_reflns_av_R_equivalents 0.0565
_diffrn_reflns_av_sigmaI/netI 0.0670
_diffrn_reflns_limit_h_max 13
_diffrn_reflns_limit_h_min -9
_diffrn_reflns_limit_k_max 22
_diffrn_reflns_limit_k_min -21
_diffrn_reflns_limit_l_max 36
_diffrn_reflns_limit_l_min -35
_diffrn_reflns_number 32768
_diffrn_reflns_theta_full 25.50
_diffrn_reflns_theta_max 25.50
_diffrn_reflns_theta_min 2.13
_exptl_absorpt_coefficient_mu 1.102
_exptl_absorpt_correction_T_max 0.8262
_exptl_absorpt_correction_T_min 0.7778
_exptl_absorpt_correction_type empirical
_exptl_absorpt_process_details SADABS
_exptl_crystal_colour colorless
_exptl_crystal_density_diffrn 1.687
_exptl_crystal_density_method 'not measured'
_exptl_crystal_description rectangular
_exptl_crystal_F_000 3148
_exptl_crystal_size_max 0.24
_exptl_crystal_size_mid 0.20
_exptl_crystal_size_min 0.16
_refine_diff_density_max 1.306
_refine_diff_density_min -1.777
_refine_diff_density_rms 0.174
_refine_ls_extinction_method none
_refine_ls_goodness_of_fit_ref 1.038
_refine_ls_hydrogen_treatment refU
_refine_ls_matrix_type full
_refine_ls_number_parameters 857
_refine_ls_number_reflns 11420
_refine_ls_number_restraints 10
_refine_ls_restrained_S_all 1.574
_refine_ls_R_factor_all 0.0782
_refine_ls_R_factor_gt 0.0580
_refine_ls_shift/su_max 0.000
_refine_ls_shift/su_mean 0.000
_refine_ls_structure_factor_coef Fsqd
_refine_ls_weighting_details 'calc w=1/[\s^2^(Fo^2^)+(0.0828P)^2^+17.5382P] where P=(Fo^2^+2Fc^2^)/3'
_refine_ls_weighting_scheme calc
_refine_ls_wR_factor_gt 0.1465
_refine_ls_wR_factor_ref 0.1638
_reflns_number_gt 8650
_reflns_number_total 11420
_reflns_threshold_expression >2sigma(I)
_cod_data_source_file c0nj00302f.txt
_cod_data_source_block 9
_cod_depositor_comments
;
The following automatic conversions were performed:

'_symmetry_cell_setting' value 'Monoclinic' changed to 'monoclinic'
according to /home/saulius/struct/CIF-dictionaries/cif_core.dic
dictionary named 'cif_core.dic' version 2.4.2 from 2011-04-26.

Automatic conversion script
Id: cif_fix_values 1891 2012-01-12 08:04:46Z andrius 
;
_cod_original_sg_symbol_H-M P21/c
_cod_database_code 7053629

loop_
_symmetry_equiv_pos_as_xyz
'x, y, z'
'-x, y+1/2, -z+1/2'
'-x, -y, -z'
'x, -y-1/2, z-1/2'

loop_
_atom_site_label
_atom_site_type_symbol
_atom_site_fract_x
_atom_site_fract_y
_atom_site_fract_z
_atom_site_U_iso_or_equiv
_atom_site_adp_type
_atom_site_occupancy
_atom_site_symmetry_multiplicity
_atom_site_calc_flag
_atom_site_refinement_flags
Cd1 Cd 0.50278(7) -0.05264(3) 0.61111(2) 0.0208(2) Uani 1 1 d .
Cd2 Cd 0.27156(7) 0.01864(3) 0.27228(2) 0.0199(2) Uani 1 1 d .
Cd3 Cd -0.23700(6) 0.02667(3) -0.04634(2) 0.0198(2) Uani 1 1 d .
O1 O -0.4982(8) -0.0705(3) -0.3161(2) 0.0333(18) Uani 1 1 d .
O2 O -0.5506(7) -0.1758(4) -0.3458(2) 0.0348(18) Uani 1 1 d .
O3 O -0.3181(7) -0.0453(3) 0.0063(2) 0.0300(17) Uani 1 1 d .
O4 O -0.1531(7) 0.0127(4) 0.0365(2) 0.0338(18) Uani 1 1 d .
O5 O -0.5752(6) 0.4414(3) 0.1174(2) 0.0224(14) Uani 1 1 d .
O6 O -0.4802(6) 0.4534(3) 0.0580(2) 0.0211(14) Uani 1 1 d .
O7 O 0.1053(6) 0.0323(3) 0.3147(2) 0.0229(15) Uani 1 1 d .
O8 O 0.2760(6) -0.0212(3) 0.3465(2) 0.0216(14) Uani 1 1 d .
O9 O 0.8067(8) -0.3974(3) 0.2915(3) 0.0372(19) Uani 1 1 d .
O10 O 0.7290(7) -0.3615(3) 0.2226(2) 0.0307(17) Uani 1 1 d .
O11 O 1.0753(8) -0.3805(4) 0.5448(3) 0.045(2) Uani 1 1 d D
O12 O 1.1855(8) -0.4095(4) 0.6079(3) 0.046(2) Uani 1 1 d .
O13 O 0.9459(18) -0.2989(13) 0.4670(7) 0.189(11) Uani 1 1 d D
O14 O -0.088(2) 0.0881(9) 0.1828(5) 0.178(10) Uani 1 1 d D
H14 H -0.0575 0.1248 0.1753 0.282 Uiso 1 1 calc R
N1 N -0.3875(8) -0.0281(4) -0.0974(3) 0.0214(17) Uani 1 1 d .
N2 N -0.5010(8) -0.0952(4) -0.1483(2) 0.0199(17) Uani 1 1 d .
N3 N -0.3550(8) 0.1233(4) -0.0352(3) 0.0234(18) Uani 1 1 d .
N4 N -0.4507(7) 0.2042(4) -0.0009(3) 0.0209(17) Uani 1 1 d .
N5 N 0.1322(8) -0.0615(4) 0.2366(3) 0.0270(19) Uani 1 1 d .
N6 N -0.0318(8) -0.1043(4) 0.1927(3) 0.0226(18) Uani 1 1 d .
N7 N 0.4176(8) -0.0490(4) 0.2488(3) 0.0226(18) Uani 1 1 d .
N8 N 0.5806(8) -0.1158(4) 0.2522(3) 0.0229(18) Uani 1 1 d .
N9 N 0.1842(7) -0.0861(4) 0.5039(2) 0.0219(17) Uani 1 1 d .
N10 N 0.3330(7) -0.0891(4) 0.5627(3) 0.0219(17) Uani 1 1 d .
N11 N 0.6526(7) -0.1105(4) 0.5867(3) 0.0203(17) Uani 1 1 d .
N12 N 0.8239(7) -0.1700(4) 0.5891(2) 0.0196(17) Uani 1 1 d .
C1 C -0.5070(10) -0.0256(5) -0.0906(3) 0.026(2) Uani 1 1 d .
H1 H -0.5352 0.0004 -0.0681 0.031 Uiso 1 1 calc R
C2 C -0.5785(10) -0.0668(5) -0.1218(3) 0.027(2) Uani 1 1 d .
H2 H -0.6626 -0.0741 -0.1246 0.032 Uiso 1 1 calc R
C3 C -0.3871(9) -0.0690(5) -0.1323(3) 0.021(2) Uani 1 1 d .
H3 H -0.3176 -0.0792 -0.1448 0.025 Uiso 1 1 calc R
C4 C -0.5358(9) -0.1406(5) -0.1872(3) 0.021(2) Uani 1 1 d .
C5 C -0.5208(9) -0.1167(5) -0.2294(3) 0.021(2) Uani 1 1 d .
H5 H -0.4887 -0.0719 -0.2326 0.025 Uiso 1 1 calc R
C6 C -0.5535(9) -0.1593(5) -0.2669(3) 0.023(2) Uani 1 1 d .
C7 C -0.6035(9) -0.2251(5) -0.2613(3) 0.024(2) Uani 1 1 d .
H7 H -0.6266 -0.2538 -0.2866 0.029 Uiso 1 1 calc R
C8 C -0.6200(9) -0.2492(5) -0.2189(3) 0.026(2) Uani 1 1 d .
H8 H -0.6548 -0.2933 -0.2159 0.031 Uiso 1 1 calc R
C9 C -0.5840(10) -0.2071(5) -0.1810(3) 0.025(2) Uani 1 1 d .
H9 H -0.5920 -0.2229 -0.1522 0.030 Uiso 1 1 calc R
C10 C -0.5338(9) -0.1343(5) -0.3134(3) 0.024(2) Uani 1 1 d .
C11 C -0.4053(9) 0.1374(5) 0.0004(3) 0.021(2) Uani 1 1 d .
H11 H -0.4095 0.1055 0.0238 0.026 Uiso 1 1 calc R
C12 C -0.3692(9) 0.1837(5) -0.0617(3) 0.025(2) Uani 1 1 d .
H12 H -0.3423 0.1891 -0.0893 0.030 Uiso 1 1 calc R
C13 C -0.4280(9) 0.2336(5) -0.0412(3) 0.022(2) Uani 1 1 d .
H13 H -0.4492 0.2788 -0.0520 0.027 Uiso 1 1 calc R
C14 C -0.5144(9) 0.2366(5) 0.0312(3) 0.020(2) Uani 1 1 d .
C15 C -0.4901(9) 0.3058(5) 0.0431(3) 0.020(2) Uani 1 1 d .
H15 H -0.4293 0.3302 0.0314 0.024 Uiso 1 1 calc R
C16 C -0.5562(9) 0.3392(5) 0.0723(3) 0.0186(19) Uani 1 1 d .
C17 C -0.6428(9) 0.3015(5) 0.0912(3) 0.024(2) Uani 1 1 d .
H17 H -0.6842 0.3229 0.1122 0.029 Uiso 1 1 calc R
C18 C -0.6669(9) 0.2323(5) 0.0788(3) 0.027(2) Uani 1 1 d .
H18 H -0.7267 0.2076 0.0908 0.032 Uiso 1 1 calc R
C19 C -0.6029(9) 0.1990(5) 0.0485(3) 0.023(2) Uani 1 1 d .
H19 H -0.6195 0.1523 0.0401 0.028 Uiso 1 1 calc R
C20 C -0.5360(9) 0.4156(5) 0.0832(3) 0.020(2) Uani 1 1 d .
C21 C -0.2326(10) -0.0338(5) 0.0385(3) 0.024(2) Uani 1 1 d .
C22 C -0.2262(9) -0.0794(5) 0.0799(3) 0.023(2) Uani 1 1 d .
C23 C -0.1363(9) -0.0691(5) 0.1176(3) 0.024(2) Uani 1 1 d .
H23 H -0.0807 -0.0323 0.1178 0.028 Uiso 1 1 calc R
C24 C -0.1289(9) -0.1133(5) 0.1548(3) 0.021(2) Uani 1 1 d .
C25 C -0.2110(9) -0.1670(5) 0.1555(3) 0.023(2) Uani 1 1 d .
H25 H -0.2051 -0.1967 0.1805 0.028 Uiso 1 1 calc R
C26 C -0.3039(9) -0.1768(5) 0.1182(3) 0.023(2) Uani 1 1 d .
H26 H -0.3612 -0.2126 0.1186 0.028 Uiso 1 1 calc R
C27 C -0.3108(9) -0.1336(5) 0.0809(3) 0.025(2) Uani 1 1 d .
H27 H -0.3725 -0.1407 0.0561 0.030 Uiso 1 1 calc R
C28 C 0.0599(10) -0.0563(5) 0.1974(3) 0.026(2) Uani 1 1 d .
H28 H 0.0704 -0.0234 0.1752 0.032 Uiso 1 1 calc R
C29 C -0.0151(10) -0.1427(5) 0.2322(3) 0.029(2) Uani 1 1 d .
H29 H -0.0637 -0.1798 0.2392 0.034 Uiso 1 1 calc R
C30 C 0.0856(10) -0.1163(5) 0.2587(3) 0.028(2) Uani 1 1 d .
H30 H 0.1184 -0.1327 0.2875 0.033 Uiso 1 1 calc R
C31 C 0.4192(10) -0.0762(5) 0.2058(3) 0.025(2) Uani 1 1 d .
H31 H 0.3616 -0.0672 0.1800 0.030 Uiso 1 1 calc R
C32 C 0.5200(10) -0.1184(5) 0.2078(3) 0.027(2) Uani 1 1 d .
H32 H 0.5434 -0.1438 0.1841 0.032 Uiso 1 1 calc R
C33 C 0.5147(9) -0.0746(4) 0.2758(3) 0.022(2) Uani 1 1 d .
H33 H 0.5345 -0.0653 0.3067 0.026 Uiso 1 1 calc R
C34 C 0.6808(9) -0.1594(5) 0.2724(3) 0.022(2) Uani 1 1 d .
C35 C 0.6887(9) -0.2280(5) 0.2567(3) 0.021(2) Uani 1 1 d .
H35 H 0.6351 -0.2435 0.2312 0.025 Uiso 1 1 calc R
C36 C 0.7772(9) -0.2731(5) 0.2792(3) 0.022(2) Uani 1 1 d .
C37 C 0.8596(10) -0.2491(5) 0.3157(3) 0.029(2) Uani 1 1 d .
H37 H 0.9187 -0.2795 0.3309 0.034 Uiso 1 1 calc R
C38 C 0.8544(10) -0.1802(5) 0.3295(3) 0.028(2) Uani 1 1 d .
H38 H 0.9116 -0.1639 0.3536 0.034 Uiso 1 1 calc R
C39 C 0.7653(9) -0.1347(5) 0.3081(3) 0.025(2) Uani 1 1 d .
H39 H 0.7625 -0.0880 0.3176 0.030 Uiso 1 1 calc R
C40 C 0.7732(9) -0.3486(5) 0.2636(3) 0.025(2) Uani 1 1 d .
C41 C 0.1660(9) -0.0018(5) 0.3462(3) 0.022(2) Uani 1 1 d .
C42 C 0.1051(9) -0.0209(5) 0.3865(3) 0.021(2) Uani 1 1 d .
C43 C -0.0230(9) -0.0142(5) 0.3822(3) 0.022(2) Uani 1 1 d .
H43 H -0.0684 0.0038 0.3557 0.026 Uiso 1 1 calc R
C44 C -0.0808(10) -0.0344(5) 0.4176(3) 0.027(2) Uani 1 1 d .
H44 H -0.1656 -0.0314 0.4146 0.032 Uiso 1 1 calc R
C45 C -0.0130(9) -0.0589(5) 0.4574(3) 0.024(2) Uani 1 1 d .
H45 H -0.0521 -0.0721 0.4814 0.029 Uiso 1 1 calc R
C46 C 0.1137(9) -0.0640(5) 0.4618(3) 0.021(2) Uani 1 1 d .
C47 C 0.1735(9) -0.0465(5) 0.4259(3) 0.022(2) Uani 1 1 d .
H47 H 0.2579 -0.0520 0.4284 0.027 Uiso 1 1 calc R
C48 C 0.2961(9) -0.0614(5) 0.5225(3) 0.020(2) Uani 1 1 d .
H48 H 0.3410 -0.0289 0.5086 0.024 Uiso 1 1 calc R
C49 C 0.1486(10) -0.1325(5) 0.5353(3) 0.027(2) Uani 1 1 d .
H49 H 0.0753 -0.1574 0.5326 0.033 Uiso 1 1 calc R
C50 C 0.2418(10) -0.1339(5) 0.5701(3) 0.027(2) Uani 1 1 d .
H50 H 0.2440 -0.1616 0.5959 0.032 Uiso 1 1 calc R
C51 C 0.6762(9) -0.1186(5) 0.5430(3) 0.021(2) Uani 1 1 d .
H51 H 0.6275 -0.1013 0.5170 0.026 Uiso 1 1 calc R
C52 C 0.7814(10) -0.1558(5) 0.5441(3) 0.028(2) Uani 1 1 d .
H52 H 0.8174 -0.1690 0.5194 0.033 Uiso 1 1 calc R
C53 C 0.7441(9) -0.1422(4) 0.6132(3) 0.020(2) Uani 1 1 d .
H53 H 0.7521 -0.1448 0.6446 0.024 Uiso 1 1 calc R
C54 C 0.9338(9) -0.2072(5) 0.6081(3) 0.022(2) Uani 1 1 d .
C55 C 0.9986(9) -0.1843(5) 0.6489(3) 0.025(2) Uani 1 1 d .
H55 H 0.9752 -0.1438 0.6628 0.030 Uiso 1 1 calc R
C56 C 1.1001(9) -0.2236(5) 0.6688(4) 0.030(2) Uani 1 1 d .
H56 H 1.1448 -0.2095 0.6965 0.036 Uiso 1 1 calc R
C57 C 1.1343(10) -0.2830(5) 0.6477(4) 0.031(2) Uani 1 1 d .
H57 H 1.2010 -0.3095 0.6614 0.038 Uiso 1 1 calc R
C58 C 1.0693(10) -0.3035(5) 0.6058(4) 0.031(2) Uani 1 1 d .
C59 C 0.9690(10) -0.2656(5) 0.5859(3) 0.025(2) Uani 1 1 d .
H59 H 0.9254 -0.2791 0.5579 0.030 Uiso 1 1 calc R
C60 C 1.1112(11) -0.3690(5) 0.5852(4) 0.036(3) Uani 1 1 d .
C61 C 1.142(2) -0.279(2) 0.4342(11) 0.24(2) Uani 1 1 d D
H61A H 1.2039 -0.2511 0.4526 0.362 Uiso 1 1 calc R
H61B H 1.1441 -0.2698 0.4028 0.362 Uiso 1 1 calc R
H61C H 1.1561 -0.3279 0.4406 0.362 Uiso 1 1 calc R
C62 C 1.023(2) -0.2592(13) 0.4442(14) 0.22(7) Uani 1 1 d D
H62A H 1.0357 -0.2150 0.4607 0.591 Uiso 1 1 calc R
H62B H 0.9738 -0.2477 0.4151 0.591 Uiso 1 1 calc R
C63 C -0.1839(16) 0.0330(8) 0.2455(6) 0.080(5) Uani 1 1 d D
H63A H -0.2084 0.0457 0.2737 0.119 Uiso 1 1 calc R
H63B H -0.1261 -0.0051 0.2503 0.119 Uiso 1 1 calc R
H63C H -0.2546 0.0185 0.2243 0.119 Uiso 1 1 calc R
C64 C -0.1239(15) 0.0974(8) 0.2262(5) 0.074(5) Uani 1 1 d D
H64A H -0.1810 0.1366 0.2242 0.089 Uiso 1 1 calc R
H64B H -0.0519 0.1106 0.2478 0.089 Uiso 1 1 calc R
OW1 O -0.0873(10) -0.0530(5) -0.0563(4) 0.065(3) Uani 1 1 d D
H2W1 H -0.020(8) -0.047(7) -0.039(4) 0.07(7) Uiso 1 1 d D
H1W1 H -0.125(7) -0.086(3) -0.046(3) 0.07(2) Uiso 1 1 d D

loop_
_atom_site_aniso_label
_atom_site_aniso_U_11
_atom_site_aniso_U_22
_atom_site_aniso_U_33
_atom_site_aniso_U_23
_atom_site_aniso_U_13
_atom_site_aniso_U_12
Cd1 0.0285(4) 0.0180(4) 0.0159(4) 0.0007(3) 0.0032(3) 0.0062(3)
Cd2 0.0253(4) 0.0178(3) 0.0169(4) 0.0022(3) 0.0046(3) 0.0011(3)
Cd3 0.0220(4) 0.0163(3) 0.0215(4) -0.0017(3) 0.0050(3) 0.0001(3)
O1 0.063(6) 0.017(3) 0.020(4) 0.002(3) 0.010(4) 0.007(3)
O2 0.043(5) 0.041(4) 0.019(4) -0.009(3) 0.002(3) -0.005(4)
O3 0.043(5) 0.023(3) 0.021(4) 0.003(3) -0.003(3) -0.004(3)
O4 0.027(4) 0.037(4) 0.035(4) 0.015(3) -0.003(3) -0.006(3)
O5 0.028(4) 0.022(3) 0.018(3) -0.005(3) 0.006(3) -0.003(3)
O6 0.021(4) 0.024(3) 0.019(3) 0.000(3) 0.004(3) -0.002(3)
O7 0.031(4) 0.021(3) 0.017(3) 0.002(3) 0.004(3) 0.002(3)
O8 0.023(4) 0.026(3) 0.017(3) 0.002(3) 0.005(3) 0.001(3)
O9 0.055(5) 0.020(3) 0.040(4) 0.005(3) 0.016(4) 0.003(3)
O10 0.037(4) 0.023(3) 0.031(4) -0.007(3) 0.003(3) 0.004(3)
O11 0.051(5) 0.023(4) 0.072(6) -0.009(4) 0.041(5) -0.002(4)
O12 0.057(6) 0.022(4) 0.072(6) 0.015(4) 0.043(5) 0.019(4)
O13 0.121(17) 0.28(3) 0.178(19) -0.093(19) -0.015(14) 0.067(18)
O14 0.35(3) 0.120(13) 0.101(13) -0.024(11) 0.050(16) 0.047(17)
N1 0.031(5) 0.016(4) 0.018(4) 0.000(3) 0.006(4) -0.001(3)
N2 0.031(5) 0.019(4) 0.011(4) -0.001(3) 0.004(3) -0.001(3)
N3 0.028(5) 0.019(4) 0.025(4) -0.001(3) 0.009(4) 0.000(3)
N4 0.023(4) 0.017(4) 0.023(4) -0.001(3) 0.004(3) -0.002(3)
N5 0.030(5) 0.033(5) 0.018(4) 0.001(4) 0.003(4) -0.003(4)
N6 0.027(5) 0.021(4) 0.021(4) 0.000(3) 0.005(4) 0.001(3)
N7 0.032(5) 0.018(4) 0.018(4) -0.002(3) 0.004(4) -0.001(3)
N8 0.029(5) 0.019(4) 0.022(4) -0.001(3) 0.008(4) 0.001(3)
N9 0.023(4) 0.029(4) 0.015(4) 0.006(3) 0.007(3) -0.003(4)
N10 0.025(5) 0.021(4) 0.021(4) 0.001(3) 0.008(4) 0.001(3)
N11 0.026(5) 0.015(4) 0.020(4) 0.000(3) 0.003(3) -0.002(3)
N12 0.024(4) 0.018(4) 0.016(4) -0.002(3) 0.003(3) 0.000(3)
C1 0.033(6) 0.026(5) 0.020(5) 0.001(4) 0.010(4) -0.002(4)
C2 0.024(5) 0.033(5) 0.024(5) -0.003(4) 0.004(4) -0.002(4)
C3 0.023(5) 0.021(4) 0.019(5) 0.005(4) 0.007(4) -0.003(4)
C4 0.021(5) 0.024(5) 0.017(5) -0.003(4) 0.001(4) 0.000(4)
C5 0.026(5) 0.016(4) 0.023(5) 0.004(4) 0.005(4) 0.000(4)
C6 0.021(5) 0.025(5) 0.021(5) 0.005(4) 0.001(4) 0.007(4)
C7 0.026(6) 0.020(5) 0.023(5) -0.005(4) -0.003(4) 0.006(4)
C8 0.020(5) 0.020(5) 0.036(6) -0.001(4) 0.000(4) 0.000(4)
C9 0.032(6) 0.024(5) 0.019(5) 0.004(4) 0.004(4) -0.002(4)
C10 0.022(5) 0.027(5) 0.022(5) 0.001(4) -0.003(4) 0.009(4)
C11 0.021(5) 0.019(4) 0.023(5) 0.000(4) 0.002(4) -0.002(4)
C12 0.030(6) 0.019(4) 0.030(5) 0.003(4) 0.011(5) 0.005(4)
C13 0.033(6) 0.016(4) 0.020(5) 0.003(4) 0.009(4) -0.001(4)
C14 0.028(5) 0.019(4) 0.015(4) 0.001(4) 0.005(4) 0.003(4)
C15 0.020(5) 0.020(4) 0.020(5) 0.002(4) 0.004(4) -0.005(4)
C16 0.023(5) 0.020(4) 0.012(4) -0.001(4) 0.000(4) 0.002(4)
C17 0.029(6) 0.020(5) 0.028(5) -0.001(4) 0.015(4) 0.003(4)
C18 0.022(5) 0.025(5) 0.036(6) 0.002(4) 0.011(5) -0.002(4)
C19 0.030(6) 0.013(4) 0.026(5) 0.002(4) 0.004(4) 0.003(4)
C20 0.018(5) 0.021(4) 0.018(5) -0.002(4) -0.002(4) 0.002(4)
C21 0.028(6) 0.021(5) 0.023(5) 0.002(4) 0.007(5) 0.006(4)
C22 0.021(5) 0.021(5) 0.025(5) 0.003(4) 0.003(4) 0.006(4)
C23 0.027(6) 0.017(4) 0.029(5) -0.004(4) 0.009(4) -0.001(4)
C24 0.023(5) 0.022(5) 0.017(5) -0.007(4) 0.000(4) 0.001(4)
C25 0.028(6) 0.024(5) 0.019(5) -0.002(4) 0.008(4) 0.006(4)
C26 0.017(5) 0.027(5) 0.026(5) -0.002(4) 0.008(4) -0.001(4)
C27 0.022(5) 0.029(5) 0.023(5) -0.001(4) 0.001(4) 0.002(4)
C28 0.033(6) 0.027(5) 0.018(5) 0.002(4) 0.004(4) -0.007(4)
C29 0.033(6) 0.030(5) 0.022(5) 0.004(4) -0.001(4) -0.005(5)
C30 0.035(6) 0.027(5) 0.022(5) 0.005(4) 0.004(5) 0.004(5)
C31 0.034(6) 0.022(5) 0.019(5) 0.003(4) 0.005(4) -0.001(4)
C32 0.041(6) 0.022(5) 0.020(5) -0.001(4) 0.009(5) -0.002(5)
C33 0.030(6) 0.013(4) 0.021(5) -0.004(4) 0.004(4) 0.001(4)
C34 0.023(5) 0.026(5) 0.019(5) 0.002(4) 0.009(4) 0.002(4)
C35 0.021(5) 0.020(4) 0.020(5) -0.004(4) 0.003(4) -0.005(4)
C36 0.026(5) 0.016(4) 0.026(5) 0.001(4) 0.011(4) 0.000(4)
C37 0.031(6) 0.034(5) 0.023(5) 0.003(4) 0.010(5) 0.004(5)
C38 0.025(6) 0.032(5) 0.027(6) -0.002(4) 0.002(4) -0.001(5)
C39 0.030(6) 0.021(5) 0.025(5) -0.004(4) 0.004(4) -0.004(4)
C40 0.025(6) 0.018(5) 0.034(6) 0.000(4) 0.014(5) -0.001(4)
C41 0.027(6) 0.021(4) 0.019(5) -0.006(4) 0.008(4) -0.003(4)
C42 0.023(5) 0.019(4) 0.020(5) -0.002(4) 0.003(4) -0.002(4)
C43 0.025(5) 0.021(5) 0.019(5) 0.000(4) 0.003(4) 0.001(4)
C44 0.021(5) 0.028(5) 0.033(6) -0.008(4) 0.008(4) -0.003(4)
C45 0.025(5) 0.027(5) 0.021(5) -0.002(4) 0.008(4) -0.002(4)
C46 0.023(5) 0.019(4) 0.022(5) -0.002(4) 0.004(4) -0.002(4)
C47 0.018(5) 0.021(5) 0.026(5) -0.001(4) 0.000(4) -0.002(4)
C48 0.017(5) 0.022(4) 0.022(5) 0.005(4) 0.006(4) -0.002(4)
C49 0.028(6) 0.030(5) 0.025(5) 0.004(4) 0.007(4) -0.008(4)
C50 0.035(6) 0.022(5) 0.028(6) 0.005(4) 0.017(5) 0.003(4)
C51 0.028(5) 0.017(4) 0.017(5) -0.004(4) 0.001(4) -0.002(4)
C52 0.039(6) 0.026(5) 0.020(5) -0.001(4) 0.010(5) -0.008(5)
C53 0.028(5) 0.015(4) 0.018(5) -0.002(4) 0.005(4) -0.001(4)
C54 0.023(5) 0.017(4) 0.028(5) 0.003(4) 0.008(4) 0.002(4)
C55 0.024(5) 0.023(5) 0.030(6) -0.005(4) 0.009(4) 0.003(4)
C56 0.020(5) 0.031(5) 0.038(6) 0.000(5) 0.003(5) 0.002(4)
C57 0.024(6) 0.024(5) 0.048(7) 0.008(5) 0.013(5) 0.005(4)
C58 0.029(6) 0.021(5) 0.050(7) -0.001(5) 0.023(5) -0.002(4)
C59 0.029(6) 0.019(4) 0.030(5) 0.002(4) 0.014(5) -0.003(4)
C60 0.046(7) 0.020(5) 0.052(8) -0.013(5) 0.035(6) -0.002(5)
C61 0.08(2) 0.41(6) 0.22(4) 0.08(4) -0.01(2) 0.09(3)
C62 0.18(3) 0.164(18) 0.25(16) 0.15(4) -0.15(7) -0.09(2)
C63 0.071(12) 0.070(11) 0.092(13) -0.001(9) -0.002(10) 0.039(9)
C64 0.072(11) 0.079(11) 0.082(11) -0.033(9) 0.005(9) 0.035(9)
OW1 0.035(6) 0.033(5) 0.134(10) -0.015(6) 0.030(7) 0.004(4)

loop_
_atom_type_symbol
_atom_type_description
_atom_type_scat_dispersion_real
_atom_type_scat_dispersion_imag
_atom_type_scat_source
C C 0.0033 0.0016 'International Tables Vol C Tables 4.2.6.8 and 6.1.1.4'
H H 0.0000 0.0000 'International Tables Vol C Tables 4.2.6.8 and 6.1.1.4'
N N 0.0061 0.0033 'International Tables Vol C Tables 4.2.6.8 and 6.1.1.4'
O O 0.0106 0.0060 'International Tables Vol C Tables 4.2.6.8 and 6.1.1.4'
Cd Cd -0.8075 1.2024 'International Tables Vol C Tables 4.2.6.8 and 6.1.1.4'
Ho Ho -0.2175 4.6783 'International Tables Vol C Tables 4.2.6.8 and 6.1.1.4'

loop_
_geom_angle_atom_site_label_1
_geom_angle_atom_site_label_2
_geom_angle_atom_site_label_3
_geom_angle
_geom_angle_site_symmetry_1
_geom_angle_site_symmetry_3
O1 Cd1 N11 112.2(3) 1_656 .
O1 Cd1 N10 116.2(3) 1_656 .
N11 Cd1 N10 102.9(3) . .
O1 Cd1 O5 89.8(2) 1_656 4_666
N11 Cd1 O5 142.6(2) . 4_666
N10 Cd1 O5 92.8(3) . 4_666
O1 Cd1 O6 139.4(2) 1_656 4_666
N11 Cd1 O6 91.3(2) . 4_666
N10 Cd1 O6 88.0(2) . 4_666
O5 Cd1 O6 55.2(2) 4_666 4_666
O1 Cd1 C20 114.9(3) 1_656 4_666
N11 Cd1 C20 117.2(3) . 4_666
N10 Cd1 C20 91.3(3) . 4_666
O5 Cd1 C20 27.6(2) 4_666 4_666
O6 Cd1 C20 27.6(2) 4_666 4_666
N7 Cd2 O10 126.5(3) . 2_655
N7 Cd2 N5 86.6(3) . .
O10 Cd2 N5 133.0(3) 2_655 .
N7 Cd2 O8 102.1(3) . .
O10 Cd2 O8 104.9(2) 2_655 .
N5 Cd2 O8 97.7(3) . .
N7 Cd2 O7 150.3(2) . .
O10 Cd2 O7 81.2(2) 2_655 .
N5 Cd2 O7 78.7(3) . .
O8 Cd2 O7 55.4(2) . .
N7 Cd2 O9 107.1(3) . 2_655
O10 Cd2 O9 54.3(2) 2_655 2_655
N5 Cd2 O9 86.9(3) . 2_655
O8 Cd2 O9 150.6(2) . 2_655
O7 Cd2 O9 97.7(2) . 2_655
N7 Cd2 C41 127.1(3) . .
O10 Cd2 C41 94.7(3) 2_655 .
N5 Cd2 C41 86.4(3) . .
O8 Cd2 C41 28.1(3) . .
O7 Cd2 C41 27.4(3) . .
O9 Cd2 C41 124.7(3) 2_655 .
N7 Cd2 C40 119.2(3) . 2_655
O10 Cd2 C40 27.2(3) 2_655 2_655
N5 Cd2 C40 111.1(3) . 2_655
O8 Cd2 C40 129.8(3) . 2_655
O7 Cd2 C40 90.2(2) . 2_655
O9 Cd2 C40 27.2(3) 2_655 2_655
C41 Cd2 C40 112.2(3) . 2_655
OW1 Cd3 N3 168.2(3) . .
OW1 Cd3 N1 94.3(4) . .
N3 Cd3 N1 95.1(3) . .
OW1 Cd3 O12 87.8(3) . 2_655
N3 Cd3 O12 85.5(3) . 2_655
N1 Cd3 O12 87.4(3) . 2_655
OW1 Cd3 O3 94.0(3) . .
N3 Cd3 O3 94.3(3) . .
N1 Cd3 O3 82.5(2) . .
O12 Cd3 O3 169.9(3) 2_655 .
OW1 Cd3 O11 86.3(3) . 2_655
N3 Cd3 O11 82.0(3) . 2_655
N1 Cd3 O11 139.6(3) . 2_655
O12 Cd3 O11 52.2(3) 2_655 2_655
O3 Cd3 O11 137.8(3) . 2_655
OW1 Cd3 O4 84.5(4) . .
N3 Cd3 O4 93.8(3) . .
N1 Cd3 O4 135.4(2) . .
O12 Cd3 O4 136.8(3) 2_655 .
O3 Cd3 O4 53.3(2) . .
O11 Cd3 O4 84.9(3) 2_655 .
C10 O1 Cd1 105.1(6) . 1_454
C21 O3 Cd3 95.1(6) . .
C21 O4 Cd3 88.5(6) . .
C20 O5 Cd1 95.9(5) . 4_465
C20 O6 Cd1 87.2(5) . 4_465
C41 O7 Cd2 88.9(6) . .
C41 O8 Cd2 91.9(5) . .
C40 O9 Cd2 86.3(6) . 2_645
C40 O10 Cd2 97.6(6) . 2_645
C60 O11 Cd3 89.6(7) . 2_645
C60 O12 Cd3 96.5(7) . 2_645
C3 N1 C1 105.7(8) . .
C3 N1 Cd3 134.4(7) . .
C1 N1 Cd3 119.6(6) . .
C3 N2 C2 106.5(8) . .
C3 N2 C4 127.2(8) . .
C2 N2 C4 126.1(8) . .
C11 N3 C12 105.9(8) . .
C11 N3 Cd3 127.4(6) . .
C12 N3 Cd3 125.9(6) . .
C11 N4 C13 106.2(8) . .
C11 N4 C14 127.2(8) . .
C13 N4 C14 126.5(8) . .
C28 N5 C30 105.4(8) . .
C28 N5 Cd2 129.1(7) . .
C30 N5 Cd2 123.5(6) . .
C28 N6 C29 106.1(8) . .
C28 N6 C24 127.6(8) . .
C29 N6 C24 126.3(8) . .
C33 N7 C31 107.2(8) . .
C33 N7 Cd2 124.4(6) . .
C31 N7 Cd2 128.2(7) . .
C33 N8 C32 107.7(8) . .
C33 N8 C34 124.2(8) . .
C32 N8 C34 127.0(8) . .
C48 N9 C49 106.5(8) . .
C48 N9 C46 126.1(8) . .
C49 N9 C46 127.3(8) . .
C48 N10 C50 105.8(8) . .
C48 N10 Cd1 123.9(6) . .
C50 N10 Cd1 129.7(6) . .
C53 N11 C51 105.5(8) . .
C53 N11 Cd1 124.7(6) . .
C51 N11 Cd1 129.7(6) . .
C53 N12 C52 107.5(8) . .
C53 N12 C54 124.9(8) . .
C52 N12 C54 127.6(8) . .
C2 C1 N1 110.1(9) . .
C1 C2 N2 105.8(9) . .
N1 C3 N2 111.9(9) . .
C5 C4 C9 121.8(9) . .
C5 C4 N2 119.0(8) . .
C9 C4 N2 119.2(8) . .
C4 C5 C6 119.8(9) . .
C5 C6 C7 119.0(9) . .
C5 C6 C10 120.3(8) . .
C7 C6 C10 120.7(9) . .
C6 C7 C8 121.4(9) . .
C9 C8 C7 119.6(9) . .
C8 C9 C4 118.4(9) . .
O2 C10 O1 123.9(9) . .
O2 C10 C6 119.6(9) . .
O1 C10 C6 116.4(8) . .
N3 C11 N4 111.8(8) . .
C13 C12 N3 109.6(8) . .
C12 C13 N4 106.5(8) . .
C15 C14 C19 121.2(9) . .
C15 C14 N4 119.3(8) . .
C19 C14 N4 119.5(8) . .
C14 C15 C16 119.9(9) . .
C15 C16 C17 119.7(8) . .
C15 C16 C20 120.4(8) . .
C17 C16 C20 119.8(8) . .
C18 C17 C16 119.7(9) . .
C17 C18 C19 120.8(9) . .
C14 C19 C18 118.7(9) . .
O6 C20 O5 121.6(8) . .
O6 C20 C16 119.1(8) . .
O5 C20 C16 119.2(8) . .
O6 C20 Cd1 65.2(5) . 4_465
O5 C20 Cd1 56.5(4) . 4_465
C16 C20 Cd1 174.9(6) . 4_465
O3 C21 O4 122.2(9) . .
O3 C21 C22 117.4(9) . .
O4 C21 C22 120.4(9) . .
C23 C22 C27 118.7(9) . .
C23 C22 C21 121.2(9) . .
C27 C22 C21 120.1(9) . .
C24 C23 C22 120.5(9) . .
C25 C24 C23 120.8(9) . .
C25 C24 N6 119.2(8) . .
C23 C24 N6 120.0(9) . .
C24 C25 C26 119.2(9) . .
C27 C26 C25 120.2(9) . .
C26 C27 C22 120.5(9) . .
N5 C28 N6 112.2(8) . .
C30 C29 N6 106.8(9) . .
C29 C30 N5 109.6(9) . .
C32 C31 N7 108.2(9) . .
C31 C32 N8 106.5(8) . .
N7 C33 N8 110.3(8) . .
C39 C34 C35 120.5(9) . .
C39 C34 N8 120.5(8) . .
C35 C34 N8 118.9(9) . .
C36 C35 C34 119.3(9) . .
C37 C36 C35 120.2(9) . .
C37 C36 C40 122.9(9) . .
C35 C36 C40 116.9(9) . .
C38 C37 C36 119.8(10) . .
C37 C38 C39 121.1(10) . .
C34 C39 C38 119.0(9) . .
O9 C40 O10 121.6(9) . .
O9 C40 C36 120.1(9) . .
O10 C40 C36 118.1(9) . .
O9 C40 Cd2 66.5(5) . 2_645
O10 C40 Cd2 55.2(5) . 2_645
C36 C40 Cd2 170.7(7) . 2_645
O7 C41 O8 123.5(8) . .
O7 C41 C42 118.0(9) . .
O8 C41 C42 118.5(8) . .
O7 C41 Cd2 63.7(5) . .
O8 C41 Cd2 60.1(5) . .
C42 C41 Cd2 174.3(6) . .
C47 C42 C43 120.7(9) . .
C47 C42 C41 120.6(9) . .
C43 C42 C41 118.7(8) . .
C44 C43 C42 119.6(9) . .
C45 C44 C43 120.2(10) . .
C44 C45 C46 119.9(9) . .
C45 C46 C47 121.0(9) . .
C45 C46 N9 119.7(8) . .
C47 C46 N9 119.3(9) . .
C42 C47 C46 118.7(9) . .
N10 C48 N9 111.2(8) . .
C50 C49 N9 105.6(9) . .
C49 C50 N10 110.9(9) . .
C52 C51 N11 109.5(8) . .
C51 C52 N12 106.0(8) . .
N11 C53 N12 111.5(8) . .
C55 C54 C59 122.1(9) . .
C55 C54 N12 118.4(8) . .
C59 C54 N12 119.4(9) . .
C54 C55 C56 118.2(9) . .
C57 C56 C55 120.3(10) . .
C56 C57 C58 120.2(10) . .
C59 C58 C57 120.2(9) . .
C59 C58 C60 122.7(11) . .
C57 C58 C60 117.1(10) . .
C58 C59 C54 119.0(10) . .
O11 C60 O12 120.4(9) . .
O11 C60 C58 118.8(11) . .
O12 C60 C58 120.7(11) . .
O13 C62 C61 128(3) . .
O14 C64 C63 116.3(14) . .

loop_
_geom_bond_atom_site_label_1
_geom_bond_atom_site_label_2
_geom_bond_distance
_geom_bond_site_symmetry_2
Cd1 O1 2.205(7) 1_656
Cd1 N11 2.210(8) .
Cd1 N10 2.279(8) .
Cd1 O5 2.296(6) 4_666
Cd1 O6 2.488(6) 4_666
Cd1 C20 2.738(9) 4_666
Cd2 N7 2.264(8) .
Cd2 O10 2.275(7) 2_655
Cd2 N5 2.295(8) .
Cd2 O8 2.338(6) .
Cd2 O7 2.418(7) .
Cd2 O9 2.523(7) 2_655
Cd2 C41 2.696(9) .
Cd2 C40 2.745(9) 2_655
Cd3 OW1 2.296(9) .
Cd3 N3 2.303(8) .
Cd3 N1 2.308(8) .
Cd3 O12 2.351(8) 2_655
Cd3 O3 2.369(7) .
Cd3 O11 2.503(8) 2_655
Cd3 O4 2.511(7) .
O1 C10 1.278(12) .
O1 Cd1 2.204(7) 1_454
O2 C10 1.237(11) .
O3 C21 1.251(12) .
O4 C21 1.253(12) .
O5 C20 1.274(11) .
O5 Cd1 2.296(6) 4_465
O6 C20 1.271(11) .
O6 Cd1 2.488(6) 4_465
O7 C41 1.242(11) .
O8 C41 1.269(12) .
O9 C40 1.257(12) .
O9 Cd2 2.523(7) 2_645
O10 C40 1.265(12) .
O10 Cd2 2.275(7) 2_645
O11 C60 1.227(14) .
O11 Cd3 2.503(8) 2_645
O12 C60 1.241(14) .
O12 Cd3 2.351(8) 2_645
O13 C62 1.40(3) .
O14 C64 1.432(17) .
N1 C3 1.301(12) .
N1 C1 1.372(13) .
N2 C3 1.364(12) .
N2 C2 1.371(12) .
N2 C4 1.446(11) .
N3 C11 1.311(12) .
N3 C12 1.386(12) .
N4 C11 1.359(11) .
N4 C13 1.389(12) .
N4 C14 1.423(12) .
N5 C28 1.309(13) .
N5 C30 1.378(13) .
N6 C28 1.352(13) .
N6 C29 1.372(12) .
N6 C24 1.436(12) .
N7 C33 1.324(13) .
N7 C31 1.388(12) .
N8 C33 1.347(12) .
N8 C32 1.385(12) .
N8 C34 1.432(12) .
N9 C48 1.353(12) .
N9 C49 1.391(12) .
N9 C46 1.430(12) .
N10 C48 1.314(12) .
N10 C50 1.364(12) .
N11 C53 1.321(12) .
N11 C51 1.384(11) .
N12 C53 1.337(12) .
N12 C52 1.378(12) .
N12 C54 1.437(12) .
C1 C2 1.363(14) .
C4 C5 1.377(13) .
C4 C9 1.392(13) .
C5 C6 1.381(13) .
C6 C7 1.385(13) .
C6 C10 1.520(13) .
C7 C8 1.391(14) .
C8 C9 1.388(13) .
C12 C13 1.352(13) .
C14 C15 1.371(12) .
C14 C19 1.380(13) .
C15 C16 1.383(13) .
C16 C17 1.389(13) .
C16 C20 1.492(12) .
C17 C18 1.375(13) .
C18 C19 1.390(13) .
C20 Cd1 2.738(9) 4_465
C21 C22 1.504(13) .
C22 C23 1.386(14) .
C22 C27 1.393(14) .
C23 C24 1.384(13) .
C24 C25 1.366(13) .
C25 C26 1.398(14) .
C26 C27 1.376(13) .
C29 C30 1.351(15) .
C31 C32 1.364(14) .
C34 C39 1.378(14) .
C34 C35 1.389(13) .
C35 C36 1.388(13) .
C36 C37 1.376(14) .
C36 C40 1.503(12) .
C37 C38 1.373(14) .
C38 C39 1.384(14) .
C40 Cd2 2.745(9) 2_645
C41 C42 1.519(13) .
C42 C47 1.378(13) .
C42 C43 1.407(13) .
C43 C44 1.380(13) .
C44 C45 1.378(14) .
C45 C46 1.389(13) .
C46 C47 1.392(13) .
C49 C50 1.338(15) .
C51 C52 1.355(14) .
C54 C55 1.378(14) .
C54 C59 1.379(13) .
C55 C56 1.395(14) .
C56 C57 1.373(14) .
C57 C58 1.392(15) .
C58 C59 1.371(15) .
C58 C60 1.492(13) .
C61 C62 1.44(3) .
C63 C64 1.545(19) .

loop_
_geom_torsion_atom_site_label_1
_geom_torsion_atom_site_label_2
_geom_torsion_atom_site_label_3
_geom_torsion_atom_site_label_4
_geom_torsion
_geom_torsion_site_symmetry_1
OW1 Cd3 O3 C21 74.8(6) .
N3 Cd3 O3 C21 -96.8(6) .
N1 Cd3 O3 C21 168.6(6) .
O12 Cd3 O3 C21 174.7(13) 2_655
O11 Cd3 O3 C21 -14.0(7) 2_655
O4 Cd3 O3 C21 -5.3(5) .
OW1 Cd3 O4 C21 -94.0(6) .
N3 Cd3 O4 C21 97.7(6) .
N1 Cd3 O4 C21 -3.4(7) .
O12 Cd3 O4 C21 -174.8(5) 2_655
O3 Cd3 O4 C21 5.2(5) .
O11 Cd3 O4 C21 179.3(6) 2_655
N7 Cd2 O7 C41 42.6(8) .
O10 Cd2 O7 C41 -118.5(6) 2_655
N5 Cd2 O7 C41 104.3(6) .
O8 Cd2 O7 C41 -3.4(5) .
O9 Cd2 O7 C41 -170.4(5) 2_655
C40 Cd2 O7 C41 -144.2(6) 2_655
N7 Cd2 O8 C41 -155.3(5) .
O10 Cd2 O8 C41 71.3(5) 2_655
N5 Cd2 O8 C41 -67.1(6) .
O7 Cd2 O8 C41 3.4(5) .
O9 Cd2 O8 C41 30.4(8) 2_655
C40 Cd2 O8 C41 58.8(6) 2_655
OW1 Cd3 N1 C3 -24.6(9) .
N3 Cd3 N1 C3 148.3(8) .
O12 Cd3 N1 C3 63.0(8) 2_655
O3 Cd3 N1 C3 -118.1(9) .
O11 Cd3 N1 C3 64.7(10) 2_655
O4 Cd3 N1 C3 -111.1(8) .
OW1 Cd3 N1 C1 148.4(7) .
N3 Cd3 N1 C1 -38.7(7) .
O12 Cd3 N1 C1 -124.0(7) 2_655
O3 Cd3 N1 C1 54.9(7) .
O11 Cd3 N1 C1 -122.3(7) 2_655
O4 Cd3 N1 C1 61.9(8) .
OW1 Cd3 N3 C11 -111.2(19) .
N1 Cd3 N3 C11 106.0(8) .
O12 Cd3 N3 C11 -167.0(8) 2_655
O3 Cd3 N3 C11 23.2(8) .
O11 Cd3 N3 C11 -114.5(8) 2_655
O4 Cd3 N3 C11 -30.3(8) .
OW1 Cd3 N3 C12 57(2) .
N1 Cd3 N3 C12 -85.8(8) .
O12 Cd3 N3 C12 1.2(8) 2_655
O3 Cd3 N3 C12 -168.6(8) .
O11 Cd3 N3 C12 53.7(8) 2_655
O4 Cd3 N3 C12 137.9(8) .
N7 Cd2 N5 C28 -102.0(9) .
O10 Cd2 N5 C28 37.4(10) 2_655
O8 Cd2 N5 C28 156.2(9) .
O7 Cd2 N5 C28 103.9(9) .
O9 Cd2 N5 C28 5.3(9) 2_655
C41 Cd2 N5 C28 130.4(9) .
C40 Cd2 N5 C28 18.0(10) 2_655
N7 Cd2 N5 C30 96.9(8) .
O10 Cd2 N5 C30 -123.7(7) 2_655
O8 Cd2 N5 C30 -4.9(8) .
O7 Cd2 N5 C30 -57.3(8) .
O9 Cd2 N5 C30 -155.8(8) 2_655
C41 Cd2 N5 C30 -30.7(8) .
C40 Cd2 N5 C30 -143.1(8) 2_655
O10 Cd2 N7 C33 89.9(8) 2_655
N5 Cd2 N7 C33 -126.5(8) .
O8 Cd2 N7 C33 -29.3(8) .
O7 Cd2 N7 C33 -66.6(10) .
O9 Cd2 N7 C33 147.8(7) 2_655
C41 Cd2 N7 C33 -43.6(9) .
C40 Cd2 N7 C33 121.2(7) 2_655
O10 Cd2 N7 C31 -95.9(8) 2_655
N5 Cd2 N7 C31 47.8(8) .
O8 Cd2 N7 C31 144.9(7) .
O7 Cd2 N7 C31 107.6(8) .
O9 Cd2 N7 C31 -37.9(8) 2_655
C41 Cd2 N7 C31 130.7(7) .
C40 Cd2 N7 C31 -64.6(8) 2_655
O1 Cd1 N10 C48 153.6(7) 1_656
N11 Cd1 N10 C48 -83.4(7) .
O5 Cd1 N10 C48 62.5(7) 4_666
O6 Cd1 N10 C48 7.5(7) 4_666
C20 Cd1 N10 C48 34.9(7) 4_666
O1 Cd1 N10 C50 -16.0(9) 1_656
N11 Cd1 N10 C50 107.0(8) .
O5 Cd1 N10 C50 -107.2(8) 4_666
O6 Cd1 N10 C50 -162.2(8) 4_666
C20 Cd1 N10 C50 -134.7(8) 4_666
O1 Cd1 N11 C53 -11.1(8) 1_656
N10 Cd1 N11 C53 -136.7(7) .
O5 Cd1 N11 C53 110.7(7) 4_666
O6 Cd1 N11 C53 135.0(7) 4_666
C20 Cd1 N11 C53 125.0(7) 4_666
O1 Cd1 N11 C51 172.7(7) 1_656
N10 Cd1 N11 C51 47.1(8) .
O5 Cd1 N11 C51 -65.5(9) 4_666
O6 Cd1 N11 C51 -41.2(8) 4_666
C20 Cd1 N11 C51 -51.2(8) 4_666
C3 N1 C1 C2 0.9(11) .
Cd3 N1 C1 C2 -173.9(6) .
N1 C1 C2 N2 0.1(11) .
C3 N2 C2 C1 -0.9(10) .
C4 N2 C2 C1 -177.5(8) .
C1 N1 C3 N2 -1.5(10) .
Cd3 N1 C3 N2 172.2(6) .
C2 N2 C3 N1 1.6(10) .
C4 N2 C3 N1 178.1(8) .
C3 N2 C4 C5 -61.0(13) .
C2 N2 C4 C5 114.8(11) .
C3 N2 C4 C9 119.3(10) .
C2 N2 C4 C9 -64.8(13) .
C9 C4 C5 C6 -0.4(15) .
N2 C4 C5 C6 180.0(8) .
C4 C5 C6 C7 1.4(14) .
C4 C5 C6 C10 -178.2(9) .
C5 C6 C7 C8 -0.8(15) .
C10 C6 C7 C8 178.8(9) .
C6 C7 C8 C9 -0.9(15) .
C7 C8 C9 C4 2.0(15) .
C5 C4 C9 C8 -1.4(15) .
N2 C4 C9 C8 178.3(9) .
Cd1 O1 C10 O2 6.2(12) 1_454
Cd1 O1 C10 C6 -175.0(7) 1_454
C5 C6 C10 O2 172.0(9) .
C7 C6 C10 O2 -7.6(14) .
C5 C6 C10 O1 -6.8(14) .
C7 C6 C10 O1 173.6(9) .
C12 N3 C11 N4 -0.7(11) .
Cd3 N3 C11 N4 169.4(6) .
C13 N4 C11 N3 0.9(11) .
C14 N4 C11 N3 178.0(9) .
C11 N3 C12 C13 0.2(11) .
Cd3 N3 C12 C13 -170.1(7) .
N3 C12 C13 N4 0.4(12) .
C11 N4 C13 C12 -0.8(11) .
C14 N4 C13 C12 -177.8(9) .
C11 N4 C14 C15 139.8(10) .
C13 N4 C14 C15 -43.8(14) .
C11 N4 C14 C19 -42.9(14) .
C13 N4 C14 C19 133.6(10) .
C19 C14 C15 C16 -0.9(14) .
N4 C14 C15 C16 176.3(8) .
C14 C15 C16 C17 3.1(14) .
C14 C15 C16 C20 -176.3(8) .
C15 C16 C17 C18 -3.7(15) .
C20 C16 C17 C18 175.7(9) .
C16 C17 C18 C19 2.0(15) .
C15 C14 C19 C18 -0.7(15) .
N4 C14 C19 C18 -178.0(9) .
C17 C18 C19 C14 0.2(15) .
Cd1 O6 C20 O5 3.1(9) 4_465
Cd1 O6 C20 C16 -177.0(8) 4_465
Cd1 O5 C20 O6 -3.4(10) 4_465
Cd1 O5 C20 C16 176.7(7) 4_465
C15 C16 C20 O6 16.2(13) .
C17 C16 C20 O6 -163.2(9) .
C15 C16 C20 O5 -163.8(9) .
C17 C16 C20 O5 16.8(13) .
Cd3 O3 C21 O4 10.0(10) .
Cd3 O3 C21 C22 -168.5(7) .
Cd3 O4 C21 O3 -9.4(10) .
Cd3 O4 C21 C22 169.1(8) .
O3 C21 C22 C23 -178.4(9) .
O4 C21 C22 C23 3.1(14) .
O3 C21 C22 C27 2.2(14) .
O4 C21 C22 C27 -176.4(9) .
C27 C22 C23 C24 1.9(14) .
C21 C22 C23 C24 -177.5(9) .
C22 C23 C24 C25 -1.1(14) .
C22 C23 C24 N6 176.9(8) .
C28 N6 C24 C25 177.3(9) .
C29 N6 C24 C25 -3.8(14) .
C28 N6 C24 C23 -0.8(15) .
C29 N6 C24 C23 178.1(9) .
C23 C24 C25 C26 -0.5(14) .
N6 C24 C25 C26 -178.6(8) .
C24 C25 C26 C27 1.3(14) .
C25 C26 C27 C22 -0.5(14) .
C23 C22 C27 C26 -1.1(14) .
C21 C22 C27 C26 178.4(9) .
C30 N5 C28 N6 0.5(12) .
Cd2 N5 C28 N6 -163.3(6) .
C29 N6 C28 N5 -0.3(12) .
C24 N6 C28 N5 178.8(9) .
C28 N6 C29 C30 -0.1(11) .
C24 N6 C29 C30 -179.1(9) .
N6 C29 C30 N5 0.4(12) .
C28 N5 C30 C29 -0.5(12) .
Cd2 N5 C30 C29 164.4(7) .
C33 N7 C31 C32 -0.2(11) .
Cd2 N7 C31 C32 -175.3(6) .
N7 C31 C32 N8 -0.9(11) .
C33 N8 C32 C31 1.6(10) .
C34 N8 C32 C31 170.0(9) .
C31 N7 C33 N8 1.3(11) .
Cd2 N7 C33 N8 176.6(6) .
C32 N8 C33 N7 -1.9(11) .
C34 N8 C33 N7 -170.6(8) .
C33 N8 C34 C39 -41.7(14) .
C32 N8 C34 C39 151.7(9) .
C33 N8 C34 C35 135.8(9) .
C32 N8 C34 C35 -30.8(14) .
C39 C34 C35 C36 4.6(14) .
N8 C34 C35 C36 -172.8(8) .
C34 C35 C36 C37 -2.8(14) .
C34 C35 C36 C40 174.0(8) .
C35 C36 C37 C38 -0.3(15) .
C40 C36 C37 C38 -176.9(9) .
C36 C37 C38 C39 1.7(15) .
C35 C34 C39 C38 -3.3(14) .
N8 C34 C39 C38 174.1(9) .
C37 C38 C39 C34 0.1(15) .
Cd2 O9 C40 O10 -3.3(9) 2_645
Cd2 O9 C40 C36 172.7(8) 2_645
Cd2 O10 C40 O9 3.7(10) 2_645
Cd2 O10 C40 C36 -172.4(7) 2_645
C37 C36 C40 O9 28.7(14) .
C35 C36 C40 O9 -148.0(9) .
C37 C36 C40 O10 -155.2(9) .
C35 C36 C40 O10 28.1(13) .
Cd2 O7 C41 O8 6.3(9) .
Cd2 O7 C41 C42 -173.9(7) .
Cd2 O8 C41 O7 -6.5(9) .
Cd2 O8 C41 C42 173.7(7) .
N7 Cd2 C41 O7 -155.2(5) .
O10 Cd2 C41 O7 60.6(5) 2_655
N5 Cd2 C41 O7 -72.2(5) .
O8 Cd2 C41 O7 174.0(9) .
O9 Cd2 C41 O7 11.5(6) 2_655
C40 Cd2 C41 O7 39.2(6) 2_655
N7 Cd2 C41 O8 30.9(6) .
O10 Cd2 C41 O8 -113.3(5) 2_655
N5 Cd2 C41 O8 113.8(5) .
O7 Cd2 C41 O8 -174.0(9) .
O9 Cd2 C41 O8 -162.4(5) 2_655
C40 Cd2 C41 O8 -134.8(5) 2_655
O7 C41 C42 C47 -167.6(8) .
O8 C41 C42 C47 12.2(13) .
O7 C41 C42 C43 14.4(12) .
O8 C41 C42 C43 -165.7(8) .
C47 C42 C43 C44 -0.9(14) .
C41 C42 C43 C44 177.0(8) .
C42 C43 C44 C45 2.0(14) .
C43 C44 C45 C46 -0.6(14) .
C44 C45 C46 C47 -1.9(14) .
C44 C45 C46 N9 176.8(9) .
C48 N9 C46 C45 -143.2(9) .
C49 N9 C46 C45 31.5(14) .
C48 N9 C46 C47 35.6(13) .
C49 N9 C46 C47 -149.8(9) .
C43 C42 C47 C46 -1.5(13) .
C41 C42 C47 C46 -179.4(8) .
C45 C46 C47 C42 3.0(14) .
N9 C46 C47 C42 -175.8(8) .
C50 N10 C48 N9 0.5(10) .
Cd1 N10 C48 N9 -171.3(6) .
C49 N9 C48 N10 0.5(11) .
C46 N9 C48 N10 176.0(8) .
C48 N9 C49 C50 -1.2(11) .
C46 N9 C49 C50 -176.7(9) .
N9 C49 C50 N10 1.6(11) .
C48 N10 C50 C49 -1.3(11) .
Cd1 N10 C50 C49 169.8(7) .
C53 N11 C51 C52 0.5(10) .
Cd1 N11 C51 C52 177.3(6) .
N11 C51 C52 N12 -0.7(10) .
C53 N12 C52 C51 0.6(10) .
C54 N12 C52 C51 -178.9(8) .
C51 N11 C53 N12 -0.2(10) .
Cd1 N11 C53 N12 -177.1(5) .
C52 N12 C53 N11 -0.2(10) .
C54 N12 C53 N11 179.2(8) .
C53 N12 C54 C55 -36.3(13) .
C52 N12 C54 C55 143.0(9) .
C53 N12 C54 C59 141.5(9) .
C52 N12 C54 C59 -39.1(13) .
C59 C54 C55 C56 -2.4(15) .
N12 C54 C55 C56 175.4(9) .
C54 C55 C56 C57 0.7(15) .
C55 C56 C57 C58 1.4(15) .
C56 C57 C58 C59 -1.7(15) .
C56 C57 C58 C60 -179.4(9) .
C57 C58 C59 C54 0.0(14) .
C60 C58 C59 C54 177.6(9) .
C55 C54 C59 C58 2.1(14) .
N12 C54 C59 C58 -175.6(8) .
Cd3 O11 C60 O12 -10.9(10) 2_645
Cd3 O11 C60 C58 165.8(9) 2_645
Cd3 O12 C60 O11 11.7(11) 2_645
Cd3 O12 C60 C58 -165.0(8) 2_645
C59 C58 C60 O11 18.1(15) .
C57 C58 C60 O11 -164.2(10) .
C59 C58 C60 O12 -165.2(10) .
C57 C58 C60 O12 12.5(15) .
